data_7116429
loop_
_publ_author_name
'Han-Yuan Gong'
'Feng Tang'
'Brett M. Rambo'
'Rui Cao'
'Jun-Feng Xiang'
'Jonathan L. Sessler'

_publ_section_title
;
 Aromatic sulfonate anion-induced pseudorotaxanes: environmentally benign
 synthesis, selectivity, and structural characterization
;
_journal_name_full Chem.Commun.
_journal_page_first 1795
_journal_paper_doi 10.1039/C4cc08284B
_journal_volume 51
_journal_year 2015
_chemical_formula_sum 'C58 H58 N10 O18 S4'
_chemical_formula_weight 1311.38
_chemical_name_systematic
; 
 ? 
;
_space_group_IT_number 2
_symmetry_cell_setting triclinic
_symmetry_space_group_name_Hall '-P 1'
_symmetry_space_group_name_H-M 'P -1'
_atom_sites_solution_hydrogens geom
_atom_sites_solution_primary direct
_atom_sites_solution_secondary difmap
_audit_creation_method SHELXL-97
_audit_update_record
;
2014-10-16 deposited with the CCDC.
2014-11-21 downloaded from the CCDC.
;
_cell_angle_alpha 74.64(3)
_cell_angle_beta 83.39(3)
_cell_angle_gamma 82.18(3)
_cell_formula_units_Z 1
_cell_length_a 7.8554(16)
_cell_length_b 13.428(3)
_cell_length_c 14.296(3)
_cell_measurement_reflns_used 4800
_cell_measurement_temperature 173(2)
_cell_measurement_theta_max 25.00
_cell_measurement_theta_min 1.48
_cell_volume 1435.6(6)
_computing_cell_refinement 'CrystalClear (Rigaku Inc., 2008)'
_computing_data_collection 'CrystalClear (Rigaku Inc., 2008)'
_computing_data_reduction 'CrystalClear (Rigaku Inc., 2008)'
_computing_molecular_graphics SHELEX/PC
_computing_publication_material SHELEX/PC
_computing_structure_refinement 'SHELXL-97 (Sheldrick, 1997)'
_computing_structure_solution 'SHELXS-97 (Sheldrick, 1997)'
_diffrn_ambient_temperature 173(2)
_diffrn_detector_area_resol_mean 28.5714
_diffrn_measured_fraction_theta_full 0.947
_diffrn_measured_fraction_theta_max 0.947
_diffrn_measurement_device
;
Saturn724+ (2x2 bin mode)
;
_diffrn_measurement_method dtprofit.ref
_diffrn_radiation_monochromator graphite
_diffrn_radiation_source 'fine-focus sealed tube'
_diffrn_radiation_type MoK\a
_diffrn_radiation_wavelength 0.71073
_diffrn_reflns_av_R_equivalents 0.0631
_diffrn_reflns_av_sigmaI/netI 0.0964
_diffrn_reflns_limit_h_max 9
_diffrn_reflns_limit_h_min -9
_diffrn_reflns_limit_k_max 15
_diffrn_reflns_limit_k_min -15
_diffrn_reflns_limit_l_max 16
_diffrn_reflns_limit_l_min -16
_diffrn_reflns_number 11186
_diffrn_reflns_theta_full 25.00
_diffrn_reflns_theta_max 25.00
_diffrn_reflns_theta_min 1.48
_exptl_absorpt_coefficient_mu 0.252
_exptl_absorpt_correction_T_max 1.0000
_exptl_absorpt_correction_T_min 0.6745
_exptl_absorpt_correction_type multi-scan
_exptl_absorpt_process_details
;
Abscor. T. Higashi (2001).  The Rigaku Corporation, Tokyo, Japan.
;
_exptl_crystal_colour colorless
_exptl_crystal_density_diffrn 1.517
_exptl_crystal_density_method 'not measured'
_exptl_crystal_description neddle
_exptl_crystal_F_000 684
_exptl_crystal_size_max 0.260
_exptl_crystal_size_mid 0.140
_exptl_crystal_size_min 0.090
_refine_diff_density_max 0.002
_refine_diff_density_min -0.002
_refine_diff_density_rms 0.000
_refine_ls_extinction_method none
_refine_ls_goodness_of_fit_ref 0.906
_refine_ls_hydrogen_treatment mixed
_refine_ls_matrix_type full
_refine_ls_number_parameters 466
_refine_ls_number_reflns 4800
_refine_ls_number_restraints 297
_refine_ls_restrained_S_all 0.880
_refine_ls_R_factor_all 0.1297
_refine_ls_R_factor_gt 0.0967
_refine_ls_shift/su_max 0.004
_refine_ls_shift/su_mean 0.000
_refine_ls_structure_factor_coef Fsqd
_refine_ls_weighting_details 'calc w=1/[\s^2^(Fo^2^)+(0.0025P)^2^+0.0002P] where P=(Fo^2^+2Fc^2^)/3'
_refine_ls_weighting_scheme calc
_refine_ls_wR_factor_gt 0.1691
_refine_ls_wR_factor_ref 0.1932
_reflns_number_gt 3487
_reflns_number_total 4800
_reflns_threshold_expression >2sigma(I)
_cod_data_source_file c4cc08284b2.cif
_cod_data_source_block a
_cod_original_cell_volume 1435.7(5)
_cod_original_sg_symbol_H-M P-1
_cod_database_code 7116429

loop_
_symmetry_equiv_pos_as_xyz
'x, y, z'
'-x, -y, -z'

loop_
_atom_site_label
_atom_site_type_symbol
_atom_site_fract_x
_atom_site_fract_y
_atom_site_fract_z
_atom_site_U_iso_or_equiv
_atom_site_adp_type
_atom_site_occupancy
_atom_site_symmetry_multiplicity
_atom_site_calc_flag
_atom_site_refinement_flags
_atom_site_disorder_assembly
_atom_site_disorder_group
S1 S -0.1517(2) 0.38472(12) -0.26509(11) 0.0772(9) Uani 1 1 d U . .
S2 S 0.0656(2) -0.14457(13) -0.26589(12) 0.0855(10) Uani 1 1 d U . .
O1 O -0.0847(6) 0.3903(3) -0.1760(3) 0.0833(14) Uani 1 1 d U . .
O1W O 0.0791(8) -0.0818(4) -0.0402(3) 0.1077(19) Uani 1 1 d DU . .
H1WB H 0.086(13) -0.0088(17) -0.050(5) 0.17(4) Uiso 1 1 d D . .
H1WA H 0.067(10) -0.094(5) -0.102(2) 0.12(3) Uiso 1 1 d D . .
O2W O -0.3195(12) 0.1619(7) -0.1008(7) 0.086(2) Uani 0.50 1 d PDU A 1
H2WB H -0.226(12) 0.167(9) -0.151(7) 0.11(5) Uiso 0.50 1 d PD B 1
H2WA H -0.318(16) 0.090(3) -0.065(8) 0.09(4) Uiso 0.50 1 d PD C 1
O2W' O -0.3915(15) 0.1345(8) -0.0212(8) 0.098(3) Uani 0.50 1 d PDU D 2
H2WC H -0.273(8) 0.109(14) -0.011(17) 0.17(9) Uiso 0.50 1 d PD E 2
H2WD H -0.45(2) 0.076(9) -0.01(2) 0.24(13) Uiso 0.50 1 d PD F 2
O2 O -0.3261(5) 0.4372(3) -0.2790(3) 0.0840(14) Uani 1 1 d U . .
O3W O -0.3815(12) -0.0287(7) -0.1253(8) 0.092(3) Uani 0.50 1 d PDU . .
H3WB H -0.325(11) -0.063(6) -0.173(5) 0.05(3) Uiso 0.50 1 d PD . .
H3WA H -0.43(2) -0.080(5) -0.071(6) 0.15(7) Uiso 0.50 1 d PD . .
O3 O -0.1390(6) 0.2802(3) -0.2767(3) 0.0806(14) Uani 1 1 d U . .
O4 O -0.1026(7) -0.1108(4) -0.2200(4) 0.0987(17) Uani 1 1 d U . .
O4W O -0.1716(14) 0.0752(8) -0.1608(7) 0.096(3) Uani 0.50 1 d PDU . .
H4WB H -0.127(15) 0.127(7) -0.215(5) 0.09(4) Uiso 0.50 1 d PD . .
H4WA H -0.21(3) 0.024(10) -0.187(8) 0.18(9) Uiso 0.50 1 d PD . .
O5 O 0.1097(6) -0.2563(3) -0.2371(3) 0.0905(15) Uani 1 1 d U . .
O6 O 0.1990(6) -0.0868(3) -0.2515(3) 0.0875(15) Uani 1 1 d U . .
N1 N -0.4755(7) 0.6887(4) -0.1952(4) 0.0772(15) Uani 1 1 d U . .
N2 N -0.6313(6) 0.5766(4) -0.0987(3) 0.0740(15) Uani 1 1 d U . .
N3 N -0.6822(6) 0.4172(4) -0.1176(3) 0.0749(15) Uani 1 1 d U . .
N4 N -0.7130(7) 0.2601(4) -0.1485(3) 0.0757(15) Uani 1 1 d U . .
N5 N -0.5776(7) 0.1884(4) -0.2591(4) 0.0778(15) Uani 1 1 d U . .
C1 C -0.3439(8) 0.7321(5) -0.2714(4) 0.0820(18) Uani 1 1 d U . .
H1A H -0.2420 0.6821 -0.2685 0.098 Uiso 1 1 calc R . .
H1B H -0.3116 0.7942 -0.2586 0.098 Uiso 1 1 calc R . .
C2 C -0.5288(8) 0.5956(4) -0.1805(5) 0.0768(17) Uani 1 1 d U . .
H2A H -0.4991 0.5509 -0.2211 0.092 Uiso 1 1 calc R . .
C3 C -0.5486(8) 0.7314(5) -0.1200(5) 0.0811(18) Uani 1 1 d U . .
H3A H -0.5333 0.7963 -0.1126 0.097 Uiso 1 1 calc R . .
C4 C -0.6461(9) 0.6623(5) -0.0592(5) 0.0799(17) Uani 1 1 d U . .
H4A H -0.7104 0.6702 -0.0022 0.096 Uiso 1 1 calc R . .
C5 C -0.7078(8) 0.4824(5) -0.0594(4) 0.0731(16) Uani 1 1 d U . .
C6 C -0.8012(7) 0.4617(5) 0.0302(4) 0.0740(16) Uani 1 1 d U . .
H6A H -0.8179 0.5093 0.0682 0.089 Uiso 1 1 calc R . .
C7 C -0.8689(8) 0.3675(5) 0.0613(5) 0.0798(17) Uani 1 1 d U . .
H7A H -0.9322 0.3511 0.1214 0.096 Uiso 1 1 calc R . .
C8 C -0.8437(8) 0.2977(5) 0.0042(4) 0.0769(17) Uani 1 1 d U . .
H8A H -0.8882 0.2340 0.0238 0.092 Uiso 1 1 calc R . .
C9 C -0.7486(8) 0.3279(5) -0.0838(4) 0.0766(17) Uani 1 1 d U . .
C10 C -0.5836(8) 0.2675(5) -0.2185(4) 0.0770(17) Uani 1 1 d U . .
H10A H -0.5100 0.3193 -0.2360 0.092 Uiso 1 1 calc R . .
C11 C -0.7918(9) 0.1723(5) -0.1446(5) 0.0806(18) Uani 1 1 d U . .
H11A H -0.8852 0.1488 -0.1022 0.097 Uiso 1 1 calc R . .
C12 C -0.7088(8) 0.1277(5) -0.2132(5) 0.0809(18) Uani 1 1 d U . .
H12A H -0.7339 0.0678 -0.2273 0.097 Uiso 1 1 calc R . .
C13 C -0.4445(8) 0.1656(5) -0.3340(4) 0.0813(18) Uani 1 1 d U . .
H13A H -0.4032 0.0922 -0.3159 0.098 Uiso 1 1 calc R . .
H13B H -0.3479 0.2042 -0.3357 0.098 Uiso 1 1 calc R . .
C14 C -0.5059(8) 0.1921(4) -0.4339(4) 0.0731(16) Uani 1 1 d U . .
C15 C -0.4533(8) 0.1244(5) -0.4945(5) 0.0789(17) Uani 1 1 d U . .
H15A H -0.3867 0.0619 -0.4707 0.095 Uiso 1 1 calc R . .
C16 C -0.4992(9) 0.1497(5) -0.5882(5) 0.0843(18) Uani 1 1 d U . .
H16A H -0.4634 0.1035 -0.6267 0.101 Uiso 1 1 calc R . .
C17 C -0.5955(8) 0.2405(5) -0.6267(4) 0.0758(17) Uani 1 1 d U . .
C18 C -0.6466(8) 0.3095(5) -0.5688(5) 0.0857(19) Uani 1 1 d U . .
H18A H -0.7107 0.3725 -0.5945 0.103 Uiso 1 1 calc R . .
C19 C -0.6029(9) 0.2858(5) -0.4725(5) 0.0831(18) Uani 1 1 d U . .
H19A H -0.6386 0.3325 -0.4345 0.100 Uiso 1 1 calc R . .
C20 C 0.1230(8) 0.4917(5) -0.3411(5) 0.0782(17) Uani 1 1 d U . .
H20A H 0.1448 0.4809 -0.2764 0.094 Uiso 1 1 calc R . .
C21 C -0.0170(8) 0.4551(4) -0.3633(4) 0.0718(16) Uani 1 1 d U . .
C22 C -0.0578(8) 0.4721(4) -0.4612(4) 0.0730(16) Uani 1 1 d U . .
C23 C -0.2019(8) 0.4354(4) -0.4881(4) 0.0752(16) Uani 1 1 d U . .
H23A H -0.2755 0.3980 -0.4400 0.090 Uiso 1 1 calc R . .
C24 C -0.2341(8) 0.4544(5) -0.5842(4) 0.0794(17) Uani 1 1 d U . .
H24A H -0.3308 0.4312 -0.5999 0.095 Uiso 1 1 calc R . .
C25 C 0.0167(8) -0.1766(5) -0.5336(5) 0.0797(17) Uani 1 1 d U . .
H25A H 0.0184 -0.2322 -0.5611 0.096 Uiso 1 1 calc R . .
C26 C 0.0404(8) -0.1951(5) -0.4344(4) 0.0800(18) Uani 1 1 d U . .
H26A H 0.0575 -0.2631 -0.3969 0.096 Uiso 1 1 calc R . .
C27 C 0.0388(8) -0.1142(5) -0.3915(4) 0.0748(17) Uani 1 1 d U . .
C28 C 0.0109(7) -0.0092(5) -0.4485(4) 0.0735(16) Uani 1 1 d U . .
C29 C 0.0088(8) 0.0775(5) -0.4104(5) 0.0788(17) Uani 1 1 d U . .
H29A H 0.0254 0.0668 -0.3449 0.095 Uiso 1 1 calc R . .

loop_
_atom_site_aniso_label
_atom_site_aniso_U_11
_atom_site_aniso_U_22
_atom_site_aniso_U_33
_atom_site_aniso_U_23
_atom_site_aniso_U_13
_atom_site_aniso_U_12
S1 0.0822(13) 0.0739(12) 0.0758(12) -0.0155(7) -0.0058(7) -0.0172(7)
S2 0.1033(15) 0.0794(13) 0.0768(12) -0.0167(7) -0.0051(8) -0.0284(9)
O1 0.087(3) 0.090(3) 0.077(3) -0.025(2) -0.003(2) -0.021(2)
O1W 0.140(5) 0.113(4) 0.080(3) -0.021(3) -0.007(3) -0.056(3)
O2W 0.088(6) 0.091(6) 0.077(5) -0.016(4) -0.008(5) -0.013(5)
O2W' 0.100(7) 0.093(6) 0.103(7) -0.031(5) 0.002(6) -0.017(5)
O2 0.077(3) 0.082(3) 0.091(3) -0.017(2) -0.006(2) -0.013(2)
O3W 0.088(6) 0.083(5) 0.102(6) -0.026(5) 0.009(5) -0.010(5)
O3 0.087(3) 0.070(2) 0.086(3) -0.0168(19) -0.010(2) -0.017(2)
O4 0.105(4) 0.095(3) 0.098(3) -0.032(2) 0.025(3) -0.032(3)
O4W 0.116(7) 0.085(6) 0.085(5) -0.014(5) -0.012(5) -0.015(5)
O5 0.110(3) 0.076(3) 0.085(3) -0.010(2) -0.009(2) -0.027(2)
O6 0.102(3) 0.079(3) 0.084(3) -0.011(2) -0.020(2) -0.027(2)
N1 0.081(3) 0.079(3) 0.074(3) -0.018(2) -0.012(2) -0.016(2)
N2 0.074(3) 0.072(3) 0.077(3) -0.014(2) -0.009(2) -0.017(2)
N3 0.081(3) 0.075(3) 0.071(3) -0.016(2) -0.013(2) -0.015(2)
N4 0.082(3) 0.077(3) 0.072(3) -0.018(2) -0.006(2) -0.021(2)
N5 0.083(3) 0.075(3) 0.075(3) -0.015(2) -0.006(2) -0.017(2)
C1 0.083(4) 0.082(4) 0.080(4) -0.013(3) -0.010(3) -0.019(3)
C2 0.082(4) 0.067(3) 0.084(4) -0.018(3) -0.013(3) -0.012(3)
C3 0.088(4) 0.076(4) 0.083(4) -0.022(3) -0.020(3) -0.007(3)
C4 0.088(4) 0.077(4) 0.078(4) -0.024(3) -0.010(3) -0.011(3)
C5 0.071(3) 0.077(4) 0.073(3) -0.018(3) -0.008(3) -0.012(3)
C6 0.071(3) 0.078(4) 0.074(3) -0.022(3) -0.006(3) -0.007(3)
C7 0.076(4) 0.080(4) 0.081(4) -0.016(3) -0.006(3) -0.009(3)
C8 0.071(3) 0.072(3) 0.084(4) -0.011(3) -0.008(3) -0.009(3)
C9 0.080(4) 0.073(3) 0.080(4) -0.018(3) -0.014(3) -0.014(3)
C10 0.082(4) 0.078(4) 0.073(3) -0.016(3) -0.007(3) -0.025(3)
C11 0.084(4) 0.078(4) 0.081(4) -0.013(3) -0.012(3) -0.021(3)
C12 0.084(4) 0.078(4) 0.082(4) -0.015(3) -0.010(3) -0.023(3)
C13 0.083(4) 0.081(4) 0.079(4) -0.016(3) -0.003(3) -0.018(3)
C14 0.074(4) 0.070(3) 0.077(3) -0.019(3) -0.004(3) -0.016(3)
C15 0.078(4) 0.072(3) 0.086(4) -0.015(3) -0.015(3) -0.009(3)
C16 0.091(4) 0.075(4) 0.084(4) -0.016(3) -0.003(3) -0.011(3)
C17 0.076(4) 0.072(3) 0.080(4) -0.015(3) -0.009(3) -0.018(3)
C18 0.080(4) 0.079(4) 0.092(4) -0.006(3) -0.016(3) -0.009(3)
C19 0.087(4) 0.080(4) 0.084(4) -0.025(3) 0.001(3) -0.013(3)
C20 0.078(4) 0.078(4) 0.079(4) -0.017(3) -0.012(3) -0.012(3)
C21 0.073(3) 0.072(3) 0.070(3) -0.017(2) -0.005(3) -0.005(3)
C22 0.072(3) 0.071(3) 0.076(3) -0.019(3) -0.004(3) -0.008(3)
C23 0.074(4) 0.075(3) 0.075(3) -0.016(3) -0.005(3) -0.010(3)
C24 0.080(4) 0.078(4) 0.081(4) -0.016(3) -0.009(3) -0.017(3)
C25 0.081(4) 0.075(4) 0.085(4) -0.019(3) -0.012(3) -0.013(3)
C26 0.085(4) 0.075(4) 0.082(4) -0.015(3) -0.009(3) -0.021(3)
C27 0.071(3) 0.076(4) 0.077(3) -0.018(3) -0.001(3) -0.015(3)
C28 0.063(3) 0.075(3) 0.083(3) -0.018(3) -0.006(3) -0.011(3)
C29 0.081(4) 0.076(4) 0.082(4) -0.023(3) -0.004(3) -0.014(3)

loop_
_atom_type_symbol
_atom_type_description
_atom_type_scat_dispersion_real
_atom_type_scat_dispersion_imag
_atom_type_scat_source
C C 0.0033 0.0016 'International Tables Vol C Tables 4.2.6.8 and 6.1.1.4'
H H 0.0000 0.0000 'International Tables Vol C Tables 4.2.6.8 and 6.1.1.4'
N N 0.0061 0.0033 'International Tables Vol C Tables 4.2.6.8 and 6.1.1.4'
O O 0.0106 0.0060 'International Tables Vol C Tables 4.2.6.8 and 6.1.1.4'
S S 0.1246 0.1234 'International Tables Vol C Tables 4.2.6.8 and 6.1.1.4'

loop_
_geom_angle_atom_site_label_1
_geom_angle_atom_site_label_2
_geom_angle_atom_site_label_3
_geom_angle
_geom_angle_site_symmetry_1
_geom_angle_site_symmetry_3
O3 S1 O1 113.4(3) . .
O3 S1 O2 110.9(3) . .
O1 S1 O2 113.9(3) . .
O3 S1 C21 106.4(3) . .
O1 S1 C21 106.1(3) . .
O2 S1 C21 105.4(3) . .
O6 S2 O5 113.4(3) . .
O6 S2 O4 111.0(3) . .
O5 S2 O4 112.6(3) . .
O6 S2 C27 108.4(3) . .
O5 S2 C27 105.6(3) . .
O4 S2 C27 105.3(3) . .
H1WB O1W H1WA 107.5(15) . .
H2WB O2W H2WA 107.5(16) . .
H2WB O2W H2WC 114(10) . .
H2WA O2W H2WC 47(10) . .
H2WA O2W' H2WC 59(10) . .
H2WA O2W' H2WD 77(10) . .
H2WC O2W' H2WD 107.7(16) . .
H3WB O3W H3WA 107.9(16) . .
H2WB O4W H4WB 70(8) . .
H2WB O4W H4WA 137(10) . .
H4WB O4W H4WA 107.6(16) . .
C2 N1 C3 108.3(5) . .
C2 N1 C1 125.3(6) . .
C3 N1 C1 126.0(5) . .
C2 N2 C4 108.6(5) . .
C2 N2 C5 124.1(5) . .
C4 N2 C5 127.3(5) . .
C9 N3 C5 116.3(5) . .
C10 N4 C11 108.2(5) . .
C10 N4 C9 123.9(5) . .
C11 N4 C9 127.6(5) . .
C10 N5 C12 108.6(5) . .
C10 N5 C13 124.7(5) . .
C12 N5 C13 126.4(5) . .
N1 C1 C17 113.1(5) . 2_464
N1 C1 H1A 109.0 . .
C17 C1 H1A 109.0 2_464 .
N1 C1 H1B 109.0 . .
C17 C1 H1B 109.0 2_464 .
H1A C1 H1B 107.8 . .
N2 C2 N1 109.0(5) . .
N2 C2 H2A 125.5 . .
N1 C2 H2A 125.5 . .
C4 C3 N1 107.9(5) . .
C4 C3 H3A 126.1 . .
N1 C3 H3A 126.1 . .
C3 C4 N2 106.3(6) . .
C3 C4 H4A 126.9 . .
N2 C4 H4A 126.9 . .
N3 C5 C6 123.7(5) . .
N3 C5 N2 113.9(5) . .
C6 C5 N2 122.4(5) . .
C5 C6 C7 117.4(6) . .
C5 C6 H6A 121.3 . .
C7 C6 H6A 121.3 . .
C8 C7 C6 120.7(6) . .
C8 C7 H7A 119.6 . .
C6 C7 H7A 119.6 . .
C7 C8 C9 116.1(6) . .
C7 C8 H8A 121.9 . .
C9 C8 H8A 121.9 . .
N3 C9 C8 125.7(6) . .
N3 C9 N4 113.7(5) . .
C8 C9 N4 120.5(5) . .
N5 C10 N4 108.7(5) . .
N5 C10 H10A 125.7 . .
N4 C10 H10A 125.7 . .
C12 C11 N4 107.6(6) . .
C12 C11 H11A 126.2 . .
N4 C11 H11A 126.2 . .
C11 C12 N5 106.8(5) . .
C11 C12 H12A 126.6 . .
N5 C12 H12A 126.6 . .
N5 C13 C14 113.8(5) . .
N5 C13 H13A 108.8 . .
C14 C13 H13A 108.8 . .
N5 C13 H13B 108.8 . .
C14 C13 H13B 108.8 . .
H13A C13 H13B 107.7 . .
C19 C14 C15 118.0(6) . .
C19 C14 C13 122.3(6) . .
C15 C14 C13 119.5(5) . .
C16 C15 C14 120.7(6) . .
C16 C15 H15A 119.6 . .
C14 C15 H15A 119.6 . .
C17 C16 C15 122.0(6) . .
C17 C16 H16A 119.0 . .
C15 C16 H16A 119.0 . .
C16 C17 C18 118.5(6) . .
C16 C17 C1 123.0(6) . 2_464
C18 C17 C1 118.5(6) . 2_464
C17 C18 C19 121.0(6) . .
C17 C18 H18A 119.5 . .
C19 C18 H18A 119.5 . .
C14 C19 C18 119.8(6) . .
C14 C19 H19A 120.1 . .
C18 C19 H19A 120.1 . .
C21 C20 C24 120.1(6) . 2_564
C21 C20 H20A 120.0 . .
C24 C20 H20A 120.0 2_564 .
C20 C21 C22 121.9(5) . .
C20 C21 S1 118.1(5) . .
C22 C21 S1 120.1(4) . .
C21 C22 C23 124.0(5) . .
C21 C22 C22 118.1(6) . 2_564
C23 C22 C22 117.9(7) . 2_564
C24 C23 C22 121.1(6) . .
C24 C23 H23A 119.4 . .
C22 C23 H23A 119.4 . .
C23 C24 C20 120.9(6) . 2_564
C23 C24 H24A 119.6 . .
C20 C24 H24A 119.6 2_564 .
C29 C25 C26 120.2(6) 2_554 .
C29 C25 H25A 119.9 2_554 .
C26 C25 H25A 119.9 . .
C27 C26 C25 121.3(6) . .
C27 C26 H26A 119.3 . .
C25 C26 H26A 119.3 . .
C26 C27 C28 119.7(5) . .
C26 C27 S2 118.2(5) . .
C28 C27 S2 122.0(4) . .
C29 C28 C27 123.2(5) . .
C29 C28 C28 118.1(7) . 2_554
C27 C28 C28 118.6(7) . 2_554
C25 C29 C28 122.0(6) 2_554 .
C25 C29 H29A 119.0 2_554 .
C28 C29 H29A 119.0 . .

loop_
_geom_bond_atom_site_label_1
_geom_bond_atom_site_label_2
_geom_bond_distance
_geom_bond_site_symmetry_2
S1 O3 1.446(4) .
S1 O1 1.456(4) .
S1 O2 1.463(5) .
S1 C21 1.792(6) .
S2 O6 1.448(4) .
S2 O5 1.450(5) .
S2 O4 1.476(5) .
S2 C27 1.763(6) .
O1W H1WB 0.960(10) .
O1W H1WA 0.960(10) .
O2W H2WB 0.961(10) .
O2W H2WA 0.960(10) .
O2W H2WC 1.4(2) .
O2W' H2WA 1.05(11) .
O2W' H2WC 0.960(10) .
O2W' H2WD 0.960(10) .
O3W H3WB 0.959(10) .
O3W H3WA 0.959(10) .
O4W H2WB 1.28(11) .
O4W H4WB 0.961(10) .
O4W H4WA 0.960(10) .
N1 C2 1.329(7) .
N1 C3 1.382(8) .
N1 C1 1.471(8) .
N2 C2 1.328(8) .
N2 C4 1.397(8) .
N2 C5 1.425(7) .
N3 C9 1.323(7) .
N3 C5 1.341(7) .
N4 C10 1.336(8) .
N4 C11 1.390(7) .
N4 C9 1.441(8) .
N5 C10 1.332(8) .
N5 C12 1.395(7) .
N5 C13 1.472(8) .
C1 C17 1.520(8) 2_464
C1 H1A 0.9700 .
C1 H1B 0.9700 .
C2 H2A 0.9300 .
C3 C4 1.347(9) .
C3 H3A 0.9300 .
C4 H4A 0.9300 .
C5 C6 1.381(8) .
C6 C7 1.382(8) .
C6 H6A 0.9300 .
C7 C8 1.380(9) .
C7 H7A 0.9300 .
C8 C9 1.379(8) .
C8 H8A 0.9300 .
C10 H10A 0.9300 .
C11 C12 1.343(9) .
C11 H11A 0.9300 .
C12 H12A 0.9300 .
C13 C14 1.496(8) .
C13 H13A 0.9700 .
C13 H13B 0.9700 .
C14 C19 1.391(9) .
C14 C15 1.407(8) .
C15 C16 1.370(9) .
C15 H15A 0.9300 .
C16 C17 1.361(9) .
C16 H16A 0.9300 .
C17 C18 1.390(9) .
C17 C1 1.520(8) 2_464
C18 C19 1.401(9) .
C18 H18A 0.9300 .
C19 H19A 0.9300 .
C20 C21 1.365(8) .
C20 C24 1.405(8) 2_564
C20 H20A 0.9300 .
C21 C22 1.423(8) .
C22 C23 1.423(8) .
C22 C22 1.460(11) 2_564
C23 C24 1.376(8) .
C23 H23A 0.9300 .
C24 C20 1.405(8) 2_564
C24 H24A 0.9300 .
C25 C29 1.361(8) 2_554
C25 C26 1.403(8) .
C25 H25A 0.9300 .
C26 C27 1.380(8) .
C26 H26A 0.9300 .
C27 C28 1.431(8) .
C28 C29 1.408(8) .
C28 C28 1.454(12) 2_554
C29 C25 1.361(8) 2_554
C29 H29A 0.9300 .
